data_7223371
loop_
_publ_author_name
'Kodama, Koichi'
'Morita, Yuya'
'Sekine, Eriko'
'Hirose, Takuji'

_publ_section_title
;
 A systematic study on ternary inclusion crystals consisting of dianilines
 and three positional isomers of ditoluoyl-l-tartaric acid
;
_journal_issue 1
_journal_name_full CrystEngComm
_journal_page_first 123
_journal_paper_doi 10.1039/C5CE01769F
_journal_volume 18
_journal_year 2016
_chemical_absolute_configuration syn
_chemical_formula_moiety
;
C20 H16 O8 2-, C12 H14 N2 O 2+, 3(H2 O)
;
_chemical_formula_sum 'C32 H36 N2 O12'
_chemical_formula_weight 640.63
_chemical_name_systematic
;
 ?
;
_space_group_crystal_system monoclinic
_space_group_IT_number 5
_space_group_name_Hall 'C 2y'
_space_group_name_H-M_alt 'C 1 2 1'
_symmetry_space_group_name_Hall 'C 2y'
_symmetry_space_group_name_H-M 'C 1 2 1'
_atom_sites_solution_hydrogens mixed
_audit_creation_method SHELXL-2013
_audit_update_record
;
2015-11-01 deposited with the CCDC.
2015-11-18 downloaded from the CCDC.
;
_cell_angle_alpha 90
_cell_angle_beta 118.8166(19)
_cell_angle_gamma 90
_cell_formula_units_Z 2
_cell_length_a 13.524(2)
_cell_length_b 9.9285(16)
_cell_length_c 13.891(3)
_cell_measurement_temperature 150(2)
_cell_volume 1634.2(5)
_computing_structure_refinement 'SHELXL-2013 (Sheldrick, 2013)'
_diffrn_ambient_temperature 150(2)
_diffrn_measured_fraction_theta_full 0.971
_diffrn_measured_fraction_theta_max 0.995
_diffrn_measurement_device_type 'Bruker SMART APEX2'
_diffrn_measurement_method '\w scans'
_diffrn_radiation_type MoK\a
_diffrn_radiation_wavelength 0.71073
_diffrn_reflns_av_R_equivalents 0.0143
_diffrn_reflns_av_unetI/netI 0.0182
_diffrn_reflns_laue_measured_fraction_full 0.971
_diffrn_reflns_laue_measured_fraction_max 0.995
_diffrn_reflns_limit_h_max 15
_diffrn_reflns_limit_h_min -16
_diffrn_reflns_limit_k_max 11
_diffrn_reflns_limit_k_min -10
_diffrn_reflns_limit_l_max 11
_diffrn_reflns_limit_l_min -16
_diffrn_reflns_number 3938
_diffrn_reflns_point_group_measured_fraction_full 0.898
_diffrn_reflns_point_group_measured_fraction_max 0.921
_diffrn_reflns_theta_full 25.242
_diffrn_reflns_theta_max 25.000
_diffrn_reflns_theta_min 1.673
_exptl_absorpt_coefficient_mu 0.100
_exptl_absorpt_correction_T_max 0.994
_exptl_absorpt_correction_T_min 0.857
_exptl_absorpt_correction_type multi-scan
_exptl_absorpt_process_details 'SADABS v2008/1 (Bruker, 2008)'
_exptl_crystal_colour brown
_exptl_crystal_density_diffrn 1.302
_exptl_crystal_description platelet
_exptl_crystal_F_000 676
_exptl_crystal_size_max 0.210
_exptl_crystal_size_mid 0.200
_exptl_crystal_size_min 0.060
_refine_diff_density_max 0.166
_refine_diff_density_min -0.150
_refine_diff_density_rms 0.034
_refine_ls_abs_structure_details
;
 Flack x determined using 1090 quotients [(I+)-(I-)]/[(I+)+(I-)]
 (Parsons and Flack (2004), Acta Cryst. A60, s61).
;
_refine_ls_abs_structure_Flack 1.2(3)
_refine_ls_extinction_method none
_refine_ls_goodness_of_fit_ref 1.049
_refine_ls_hydrogen_treatment mixed
_refine_ls_matrix_type full
_refine_ls_number_parameters 234
_refine_ls_number_reflns 2652
_refine_ls_number_restraints 1
_refine_ls_restrained_S_all 1.049
_refine_ls_R_factor_all 0.0286
_refine_ls_R_factor_gt 0.0280
_refine_ls_shift/su_max 0.002
_refine_ls_shift/su_mean 0.000
_refine_ls_structure_factor_coef Fsqd
_refine_ls_weighting_details 'w=1/[\s^2^(Fo^2^)+(0.0506P)^2^+0.4864P] where P=(Fo^2^+2Fc^2^)/3'
_refine_ls_weighting_scheme calc
_refine_ls_wR_factor_gt 0.0777
_refine_ls_wR_factor_ref 0.0784
_reflns_Friedel_coverage 0.740
_reflns_friedel_fraction_full 0.815
_reflns_friedel_fraction_max 0.837
_reflns_number_gt 2595
_reflns_number_total 2652
_reflns_threshold_expression 'I > 2\s(I)'
_cod_data_source_file c5ce01769f2.cif
_cod_data_source_block B2
_cod_depositor_comments 'Adding full bibliography for 7223369--7223375.cif.'
_cod_database_code 7223371
_shelx_space_group_comment
;
The symmetry employed for this shelxl refinement is uniquely defined
by the following loop, which should always be used as a source of
symmetry information in preference to the above space-group names.
They are only intended as comments.
;
_shelx_estimated_absorpt_t_min 0.979
_shelx_estimated_absorpt_t_max 0.994
_shelxl_version_number 2013-4

loop_
_space_group_symop_operation_xyz
'x, y, z'
'-x, y, -z'
'x+1/2, y+1/2, z'
'-x+1/2, y+1/2, -z'

loop_
_atom_site_label
_atom_site_type_symbol
_atom_site_fract_x
_atom_site_fract_y
_atom_site_fract_z
_atom_site_U_iso_or_equiv
_atom_site_adp_type
_atom_site_occupancy
_atom_site_site_symmetry_order
_atom_site_calc_flag
_atom_site_refinement_flags_posn
_atom_site_refinement_flags_adp
_atom_site_refinement_flags_occupancy
O1 O 0.5000 0.5026(3) 0.0000 0.0341(5) Uani 1 2 d S T P
O2 O 0.72401(12) 0.10385(17) 0.09280(12) 0.0332(4) Uani 1 1 d . . .
O3 O 0.53727(11) 0.11046(16) 0.11441(11) 0.0275(3) Uani 1 1 d . . .
O4 O 0.65777(14) 0.01089(19) 0.27396(13) 0.0401(4) Uani 1 1 d . . .
O5 O 0.68138(13) -0.09723(16) 0.01042(13) 0.0336(4) Uani 1 1 d . . .
N1 N 0.70749(16) 0.3790(2) 0.10830(15) 0.0286(4) Uani 1 1 d . . .
O6 O 1.0000 0.6434(2) 0.5000 0.0456(6) Uani 1 2 d S T P
O7 O 0.92344(15) 0.16972(19) 0.09674(15) 0.0392(4) Uani 1 1 d . . .
C2 C 0.9277(2) 0.5704(2) 0.40661(18) 0.0362(5) Uani 1 1 d . . .
C3 C 0.78265(19) 0.4437(2) 0.21330(17) 0.0287(5) Uani 1 1 d . . .
C4 C 0.66196(16) 0.0033(2) 0.05377(16) 0.0263(4) Uani 1 1 d . . .
C17 C 0.59758(17) 0.1048(2) 0.22612(16) 0.0289(4) Uani 1 1 d . . .
C5 C 0.5764(2) 0.2255(2) 0.27635(17) 0.0314(5) Uani 1 1 d . . .
C6 C 0.55033(16) -0.0036(2) 0.05762(16) 0.0253(4) Uani 1 1 d . . .
H1 H 0.5491 -0.0880 0.0963 0.030 Uiso 1 1 calc R U .
C7 C 0.4702(2) 0.2870(3) 0.22374(19) 0.0396(6) Uani 1 1 d . . .
H2 H 0.4145 0.2549 0.1541 0.048 Uiso 1 1 calc R U .
C8 C 0.8933(2) 0.4005(3) 0.27201(18) 0.0368(5) Uani 1 1 d . . .
H3 H 0.9192 0.3276 0.2458 0.044 Uiso 1 1 calc R U .
C9 C 0.7444(2) 0.5502(3) 0.2505(2) 0.0397(6) Uani 1 1 d . . .
H4 H 0.6684 0.5796 0.2094 0.048 Uiso 1 1 calc R U .
C10 C 0.6599(2) 0.2738(3) 0.37831(19) 0.0404(6) Uani 1 1 d . . .
C11 C 0.9660(2) 0.4644(3) 0.36944(19) 0.0411(6) Uani 1 1 d . . .
H5 H 1.0421 0.4353 0.4106 0.049 Uiso 1 1 calc R U .
C12 C 0.8174(2) 0.6141(3) 0.3480(2) 0.0427(6) Uani 1 1 d . . .
H6 H 0.7918 0.6873 0.3741 0.051 Uiso 1 1 calc R U .
C13 C 0.6333(3) 0.3830(3) 0.4245(2) 0.0522(7) Uani 1 1 d . . .
H7 H 0.6889 0.4179 0.4931 0.063 Uiso 1 1 calc R U .
C14 C 0.4458(3) 0.3936(3) 0.2721(2) 0.0518(7) Uani 1 1 d . . .
H8 H 0.3732 0.4341 0.2367 0.062 Uiso 1 1 calc R U .
C15 C 0.7770(2) 0.2160(3) 0.4380(2) 0.0565(8) Uani 1 1 d . . .
H9 H 0.8271 0.2796 0.4944 0.085 Uiso 1 1 calc R U .
H10 H 0.8049 0.1998 0.3857 0.085 Uiso 1 1 calc R U .
H11 H 0.7754 0.1308 0.4729 0.085 Uiso 1 1 calc R U .
C16 C 0.5283(3) 0.4411(3) 0.3728(2) 0.0572(8) Uani 1 1 d . . .
H12 H 0.5119 0.5149 0.4064 0.069 Uiso 1 1 calc R U .
H14 H 0.735(2) 0.394(3) 0.058(2) 0.041(7) Uiso 1 1 d . . .
H13 H 0.707(2) 0.293(3) 0.116(2) 0.031(7) Uiso 1 1 d . . .
H15 H 0.636(3) 0.415(3) 0.079(2) 0.041(7) Uiso 1 1 d . . .
H16 H 0.478(3) 0.564(4) 0.038(2) 0.058(9) Uiso 1 1 d . . .
H17 H 0.865(3) 0.134(4) 0.100(3) 0.082(12) Uiso 1 1 d . . .
H18 H 0.894(3) 0.245(4) 0.052(3) 0.059(9) Uiso 1 1 d . . .

loop_
_atom_site_aniso_label
_atom_site_aniso_U_11
_atom_site_aniso_U_22
_atom_site_aniso_U_33
_atom_site_aniso_U_23
_atom_site_aniso_U_13
_atom_site_aniso_U_12
O1 0.0299(11) 0.0297(12) 0.0471(12) 0.000 0.0220(10) 0.000
O2 0.0288(7) 0.0263(8) 0.0487(8) -0.0019(7) 0.0221(6) -0.0024(7)
O3 0.0280(7) 0.0282(8) 0.0287(7) -0.0007(6) 0.0157(6) 0.0029(6)
O4 0.0409(9) 0.0386(10) 0.0355(8) 0.0038(7) 0.0142(7) 0.0081(8)
O5 0.0314(8) 0.0305(9) 0.0473(9) -0.0057(7) 0.0257(7) -0.0005(7)
N1 0.0295(10) 0.0252(12) 0.0357(9) 0.0023(8) 0.0194(8) 0.0020(8)
O6 0.0547(15) 0.0339(14) 0.0355(12) 0.000 0.0114(11) 0.000
O7 0.0356(9) 0.0318(9) 0.0591(10) 0.0032(8) 0.0299(8) 0.0026(8)
C2 0.0412(13) 0.0340(14) 0.0328(11) 0.0021(9) 0.0173(10) -0.0001(10)
C3 0.0326(11) 0.0257(11) 0.0323(10) 0.0034(8) 0.0193(9) 0.0005(9)
C4 0.0251(9) 0.0256(11) 0.0304(9) 0.0031(8) 0.0152(8) 0.0005(9)
C17 0.0271(9) 0.0325(12) 0.0291(9) 0.0027(10) 0.0152(8) -0.0030(10)
C5 0.0378(12) 0.0289(12) 0.0316(10) 0.0025(9) 0.0198(9) -0.0021(9)
C6 0.0258(10) 0.0227(10) 0.0323(10) -0.0010(9) 0.0179(9) 0.0007(9)
C7 0.0445(14) 0.0392(15) 0.0351(12) 0.0010(10) 0.0192(10) 0.0063(11)
C8 0.0388(12) 0.0365(14) 0.0360(11) 0.0009(10) 0.0187(10) 0.0085(11)
C9 0.0334(12) 0.0406(15) 0.0446(13) -0.0001(11) 0.0183(10) 0.0077(10)
C10 0.0508(15) 0.0338(13) 0.0317(11) 0.0020(9) 0.0161(10) -0.0094(11)
C11 0.0369(12) 0.0452(16) 0.0350(12) 0.0052(10) 0.0125(10) 0.0094(10)
C12 0.0472(13) 0.0384(14) 0.0449(12) -0.0057(11) 0.0242(11) 0.0078(12)
C13 0.0766(19) 0.0357(14) 0.0328(12) -0.0036(11) 0.0173(12) -0.0043(14)
C14 0.0645(17) 0.0443(16) 0.0499(14) 0.0044(12) 0.0303(13) 0.0191(14)
C15 0.0484(16) 0.0485(18) 0.0472(15) -0.0033(13) 0.0029(13) -0.0042(13)
C16 0.095(2) 0.0367(15) 0.0462(14) -0.0024(12) 0.0388(15) 0.0115(16)

loop_
_atom_type_symbol
_atom_type_description
_atom_type_scat_dispersion_real
_atom_type_scat_dispersion_imag
_atom_type_scat_source
C C 0.0033 0.0016 'International Tables Vol C Tables 4.2.6.8 and 6.1.1.4'
H H 0.0000 0.0000 'International Tables Vol C Tables 4.2.6.8 and 6.1.1.4'
N N 0.0061 0.0033 'International Tables Vol C Tables 4.2.6.8 and 6.1.1.4'
O O 0.0106 0.0060 'International Tables Vol C Tables 4.2.6.8 and 6.1.1.4'

loop_
_geom_angle_atom_site_label_1
_geom_angle_atom_site_label_2
_geom_angle_atom_site_label_3
_geom_angle
_geom_angle_site_symmetry_1
_geom_angle_site_symmetry_3
C17 O3 C6 115.33(16) . .
C3 N1 H14 109.4(17) . .
C3 N1 H13 110.8(16) . .
H14 N1 H13 107(3) . .
C3 N1 H15 110.4(18) . .
H14 N1 H15 108(2) . .
H13 N1 H15 112(3) . .
C2 O6 C2 117.4(3) . 2_756
H17 O7 H18 105(3) . .
C11 C2 C12 120.9(2) . .
C11 C2 O6 121.6(2) . .
C12 C2 O6 117.4(2) . .
C9 C3 C8 120.7(2) . .
C9 C3 N1 120.2(2) . .
C8 C3 N1 119.0(2) . .
O2 C4 O5 126.26(18) . .
O2 C4 C6 119.10(19) . .
O5 C4 C6 114.63(18) . .
O4 C17 O3 122.3(2) . .
O4 C17 C5 126.75(19) . .
O3 C17 C5 110.96(18) . .
C7 C5 C10 120.1(2) . .
C7 C5 C17 119.30(19) . .
C10 C5 C17 120.5(2) . .
O3 C6 C6 107.03(13) . 2_655
O3 C6 C4 111.47(17) . .
C6 C6 C4 111.03(19) 2_655 .
O3 C6 H1 109.1 . .
C6 C6 H1 109.1 2_655 .
C4 C6 H1 109.1 . .
C14 C7 C5 120.5(2) . .
C14 C7 H2 119.7 . .
C5 C7 H2 119.7 . .
C3 C8 C11 119.4(2) . .
C3 C8 H3 120.3 . .
C11 C8 H3 120.3 . .
C3 C9 C12 119.8(2) . .
C3 C9 H4 120.1 . .
C12 C9 H4 120.1 . .
C13 C10 C5 118.1(2) . .
C13 C10 C15 118.7(2) . .
C5 C10 C15 123.2(3) . .
C2 C11 C8 119.9(2) . .
C2 C11 H5 120.1 . .
C8 C11 H5 120.1 . .
C2 C12 C9 119.4(2) . .
C2 C12 H6 120.3 . .
C9 C12 H6 120.3 . .
C16 C13 C10 121.2(2) . .
C16 C13 H7 119.4 . .
C10 C13 H7 119.4 . .
C7 C14 C16 119.3(3) . .
C7 C14 H8 120.4 . .
C16 C14 H8 120.4 . .
C10 C15 H9 109.5 . .
C10 C15 H10 109.5 . .
H9 C15 H10 109.5 . .
C10 C15 H11 109.5 . .
H9 C15 H11 109.5 . .
H10 C15 H11 109.5 . .
C13 C16 C14 120.8(3) . .
C13 C16 H12 119.6 . .
C14 C16 H12 119.6 . .

loop_
_geom_bond_atom_site_label_1
_geom_bond_atom_site_label_2
_geom_bond_distance
_geom_bond_site_symmetry_2
O1 H16 0.94(3) .
O2 C4 1.248(3) .
O3 C17 1.363(2) .
O3 C6 1.439(3) .
O4 C17 1.205(3) .
O5 C4 1.257(3) .
N1 C3 1.464(3) .
N1 H14 0.94(3) .
N1 H13 0.86(3) .
N1 H15 0.92(3) .
O6 C2 1.393(3) .
O6 C2 1.393(3) 2_756
O7 H17 0.89(4) .
O7 H18 0.93(4) .
C2 C11 1.379(4) .
C2 C12 1.380(4) .
C3 C9 1.382(3) .
C3 C8 1.383(3) .
C4 C6 1.538(3) .
C17 C5 1.482(3) .
C5 C7 1.399(3) .
C5 C10 1.403(3) .
C6 C6 1.521(4) 2_655
C6 H1 1.0000 .
C7 C14 1.376(4) .
C7 H2 0.9500 .
C8 C11 1.385(4) .
C8 H3 0.9500 .
C9 C12 1.386(4) .
C9 H4 0.9500 .
C10 C13 1.392(4) .
C10 C15 1.504(4) .
C11 H5 0.9500 .
C12 H6 0.9500 .
C13 C16 1.372(5) .
C13 H7 0.9500 .
C14 C16 1.386(5) .
C14 H8 0.9500 .
C15 H9 0.9800 .
C15 H10 0.9800 .
C15 H11 0.9800 .
C16 H12 0.9500 .

loop_
_geom_torsion_atom_site_label_1
_geom_torsion_atom_site_label_2
_geom_torsion_atom_site_label_3
_geom_torsion_atom_site_label_4
_geom_torsion
_geom_torsion_site_symmetry_1
_geom_torsion_site_symmetry_4
C2 O6 C2 C11 -47.56(19) 2_756 .
C2 O6 C2 C12 136.9(3) 2_756 .
C6 O3 C17 O4 0.1(3) . .
C6 O3 C17 C5 -178.88(16) . .
O4 C17 C5 C7 -146.6(2) . .
O3 C17 C5 C7 32.3(3) . .
O4 C17 C5 C10 30.2(3) . .
O3 C17 C5 C10 -150.9(2) . .
C17 O3 C6 C6 160.35(16) . 2_655
C17 O3 C6 C4 -78.1(2) . .
O2 C4 C6 O3 -3.4(2) . .
O5 C4 C6 O3 176.33(17) . .
O2 C4 C6 C6 115.87(16) . 2_655
O5 C4 C6 C6 -64.43(18) . 2_655
C10 C5 C7 C14 -1.1(4) . .
C17 C5 C7 C14 175.7(2) . .
C9 C3 C8 C11 0.4(4) . .
N1 C3 C8 C11 177.7(2) . .
C8 C3 C9 C12 -0.4(4) . .
N1 C3 C9 C12 -177.6(2) . .
C7 C5 C10 C13 0.2(4) . .
C17 C5 C10 C13 -176.6(2) . .
C7 C5 C10 C15 -177.9(2) . .
C17 C5 C10 C15 5.3(4) . .
C12 C2 C11 C8 0.0(4) . .
O6 C2 C11 C8 -175.4(2) . .
C3 C8 C11 C2 -0.2(4) . .
C11 C2 C12 C9 0.1(4) . .
O6 C2 C12 C9 175.7(2) . .
C3 C9 C12 C2 0.1(4) . .
C5 C10 C13 C16 0.7(4) . .
C15 C10 C13 C16 179.0(3) . .
C5 C7 C14 C16 1.1(4) . .
C10 C13 C16 C14 -0.8(5) . .
C7 C14 C16 C13 -0.1(5) . .
